data_1529902
loop_
_publ_author_name
'Elfakir, A.'
'Souron, J.P.'
'Robert, F.'
'Quarton, M.'

_publ_section_title
;
 Structure cristalline de l'orthophosphate Li Zn P O4
;
_journal_name_full
;
Comptes Rendus Hebdomadaires des Seances de l'Academie des Sciences, Serie C, 
Sciences Chimiques (1966-)
;
_journal_page_first 199
_journal_page_last 203
_journal_volume 309
_journal_year 1989
_chemical_formula_sum 'Li O4 P Zn'
_chemical_name_systematic 'Li Zn (P O4)'
_space_group_IT_number 9
_symmetry_space_group_name_Hall 'C -2yc'
_symmetry_space_group_name_H-M 'C 1 c 1'
_cell_angle_alpha 90
_cell_angle_beta 111.03
_cell_angle_gamma 90
_cell_formula_units_Z 32
_cell_length_a 17.266
_cell_length_b 9.738
_cell_length_c 17.092
_cell_volume 2682.371
_citation_journal_id_ASTM CHDCAQ
_cod_data_source_file Elfakir_CHDCAQ_1989_1929.cif
_cod_data_source_block Li1O4P1Zn1
_cod_original_formula_sum 'Li1 O4 P1 Zn1'
_cod_database_code 1529902

loop_
_symmetry_equiv_pos_as_xyz
x,y,z
x,-y,z+1/2
x+1/2,y+1/2,z
x+1/2,-y+1/2,z+1/2

loop_
_atom_site_label
_atom_site_type_symbol
_atom_site_fract_x
_atom_site_fract_y
_atom_site_fract_z
_atom_site_occupancy
_atom_site_U_iso_or_equiv
Zn5 Zn+2 -0.09261 -0.5344 -0.18854 1 0.0
Li3 Li+1 0.3473 0.285 0.1879 1 0.0
O27 O-2 -0.4824 0.0291 -0.1157 1 0.0
O4 O-2 0.0791 0.2505 0.0484 1 0.0
Li7 Li+1 0.3106 0.809 0.1933 1 0.0
O28 O-2 -0.3263 0.0003 -0.0498 1 0.0
O23 O-2 -0.199 -0.1551 -0.3925 1 0.0
O19 O-2 -0.2336 -0.2257 -0.1145 1 0.0
Zn3 Zn+2 -0.34576 -0.2851 -0.18944 1 0.0
O32 O-2 -0.3617 -0.223 -0.3041 1 0.0
O20 O-2 -0.0783 -0.2497 -0.0502 1 0.0
O22 O-2 -0.1407 0.035 -0.4524 1 0.0
Li1 Li+1 0.0651 0.06 0.1882 1 0.0
Zn7 Zn+2 -0.31436 -0.8107 -0.18884 1 0.0
O16 O-2 0.363 0.217 0.2962 1 0.0
O5 O-2 0.0441 0.148 0.3592 1 0.0
O6 O-2 0.1383 -0.0346 0.4501 1 0.0
O29 O-2 -0.2966 -0.3998 -0.362 1 0.0
P4 P+5 0.3739 0.3113 0.3748 1 0.0
O7 O-2 0.1977 0.1595 0.3918 1 0.0
O10 O-2 0.3893 -0.033 0.2023 1 0.0
Li8 Li+1 0.2787 0.54 0.4388 1 0.0
O3 O-2 0.2334 0.2195 0.1124 1 0.0
O14 O-2 0.3897 0.2149 0.4501 1 0.0
P1 P+5 0.1568 0.283 0.1249 1 0.0
O30 O-2 -0.3891 -0.2174 -0.4531 1 0.0
O25 O-2 -0.417 -0.1869 -0.14 1 0.0
O9 O-2 0.42 0.1859 0.1378 1 0.0
O2 O-2 0.1414 0.226 0.1987 1 0.0
O31 O-2 -0.4504 -0.4043 -0.3927 1 0.0
Li4 Li+1 0.309 0.071 0.4395 1 0.0
Li6 Li+1 0.0588 0.819 0.4407 1 0.0
Li2 Li+1 0.0265 0.285 0.4387 1 0.0
Zn2 Zn+2 -0.02773 -0.2864 -0.441 1 0.0
O11 O-2 0.4808 -0.0322 0.1129 1 0.0
O21 O-2 -0.0457 -0.1511 -0.3627 1 0.0
Zn1 Zn+2 -0.06711 -0.0625 -0.18915 1 0.0
O13 O-2 0.2951 0.397 0.3578 1 0.0
P5 P+5 -0.156 -0.2836 -0.1268 1 0.0
Zn8 Zn+2 -0.27819 -0.536 -0.43955 1 0.0
P6 P+5 -0.12326 -0.0633 -0.377 1 0.0
P3 P+5 0.4049 0.0307 0.1245 1 0.0
P8 P+5 -0.3742 -0.312 -0.3775 1 0.0
O1 O-2 0.1692 0.4388 0.1376 1 0.0
P7 P+5 -0.4044 -0.0313 -0.1265 1 0.0
Zn4 Zn+2 -0.30917 -0.0697 -0.44051 1 0.0
O15 O-2 0.448 0.4101 0.3915 1 0.0
Li5 Li+1 0.0944 0.531 0.1871 1 0.0
O8 O-2 0.1119 -0.024 0.2987 1 0.0
O18 O-2 -0.1439 -0.217 -0.2051 1 0.0
O24 O-2 -0.1057 0.028 -0.2952 1 0.0
Zn6 Zn+2 -0.05997 -0.8172 -0.44002 1 0.0
O17 O-2 -0.1667 -0.4393 -0.1404 1 0.0
O26 O-2 -0.3877 0.027 -0.2009 1 0.0
O12 O-2 0.3275 0.0009 0.0461 1 0.0
P2 P+5 0.1231 0.0624 0.375 1 0.0
